data_7217848
loop_
_publ_author_name
'Damljanovic, Ivan'
'Stevanovic, Dragana'
'Pejovic, Anka'
'Ilic, Danijela'
'Zivkovic, Marija'
'Jovanovic, Jovana'
'Vukicevic, Mirjana'
'Radulovi\'c, Niko S'
'Bogdanovic, Goran A.'
'Vukicevic, Rastko D.'

_publ_section_title
;
 The palladium(II) complex of N,N-diethyl-1-ferrocenyl-3-thiabutanamine:
 synthesis, solution and solid state structure and catalytic activity in
 Suzuki-Miyaura reaction
;
_journal_name_full 'RSC Adv.'
_journal_paper_doi 10.1039/C4RA08140D
_journal_year 2014
_chemical_formula_moiety 'C17 H25 Cl2 Fe N Pd S'
_chemical_formula_sum 'C17 H25 Cl2 Fe N Pd S'
_chemical_formula_weight 508.59
_chemical_name_systematic
;
dichlorido-(N,N-diethyl-1-ferrocenyl-3-thiabutanamine)palladium(II)
;
_space_group_IT_number 33
_symmetry_cell_setting orthorhombic
_symmetry_space_group_name_Hall 'P 2c -2n'
_symmetry_space_group_name_H-M 'P n a 21'
_atom_sites_solution_hydrogens geom
_atom_sites_solution_primary direct
_atom_sites_solution_secondary difmap
_audit_creation_method SHELXL-97
_cell_angle_alpha 90.00
_cell_angle_beta 90.00
_cell_angle_gamma 90.00
_cell_formula_units_Z 4
_cell_length_a 13.6982(5)
_cell_length_b 18.1868(7)
_cell_length_c 7.6277(3)
_cell_measurement_reflns_used 4286
_cell_measurement_temperature 293(2)
_cell_measurement_theta_max 27.6800
_cell_measurement_theta_min 3.7270
_cell_volume 1900.26(13)
_computing_cell_refinement
;
CrysAlisPro, Agilent Technologies,
Version 1.171.36.28 (release 01-02-2013 CrysAlis171 .NET)
(compiled Feb  1 2013,16:14:44)
;
_computing_data_collection
;
CrysAlisPro, Agilent Technologies,
Version 1.171.36.28 (release 01-02-2013 CrysAlis171 .NET)
(compiled Feb  1 2013,16:14:44)
;
_computing_data_reduction
;
CrysAlisPro, Agilent Technologies,
Version 1.171.36.28 (release 01-02-2013 CrysAlis171 .NET)
(compiled Feb  1 2013,16:14:44)
;
_computing_molecular_graphics
;ORTEP3 (Farrugia, 1997,
 Mercury CSD 2.4.5 (Build RC3), CCDC, Cambridge (2011)
;
_computing_publication_material 'WinGX (Farrugia, 1999) and PLATON (Spek, 2003)'
_computing_structure_refinement 'SHELXL-97 (Sheldrick, 2008)'
_computing_structure_solution 'SHELXS97 (Sheldrick, 2008)'
_diffrn_ambient_temperature 293(2)
_diffrn_detector_area_resol_mean 16.3280
_diffrn_measured_fraction_theta_full 0.997
_diffrn_measured_fraction_theta_max 0.907
_diffrn_measurement_device_type
;
'Oxford Xcalibur, Sapphire3, Gemini'
;
_diffrn_measurement_method '\w scans'
_diffrn_radiation_monochromator graphite
_diffrn_radiation_source 'Enhance (Mo) X-ray Source'
_diffrn_radiation_type MoK\a
_diffrn_radiation_wavelength 0.71073
_diffrn_reflns_av_R_equivalents 0.0267
_diffrn_reflns_av_sigmaI/netI 0.0364
_diffrn_reflns_limit_h_max 17
_diffrn_reflns_limit_h_min -17
_diffrn_reflns_limit_k_max 24
_diffrn_reflns_limit_k_min -24
_diffrn_reflns_limit_l_max 9
_diffrn_reflns_limit_l_min -10
_diffrn_reflns_number 10081
_diffrn_reflns_theta_full 27.00
_diffrn_reflns_theta_max 29.16
_diffrn_reflns_theta_min 2.90
_exptl_absorpt_coefficient_mu 2.098
_exptl_absorpt_correction_T_max 1.00000
_exptl_absorpt_correction_T_min 0.81091
_exptl_absorpt_correction_type multi-scan
_exptl_absorpt_process_details
;
CrysAlisPro, Agilent Technologies,
Version 1.171.36.28 (release 01-02-2013 CrysAlis171 .NET)
(compiled Feb  1 2013,16:14:44)
Empirical absorption correction using spherical harmonics,
 implemented in SCALE3 ABSPACK scaling algorithm.
;
_exptl_crystal_colour 'dark red'
_exptl_crystal_density_diffrn 1.778
_exptl_crystal_density_method 'not measured'
_exptl_crystal_description prismatic
_exptl_crystal_F_000 1024
_exptl_crystal_size_max 0.24
_exptl_crystal_size_mid 0.15
_exptl_crystal_size_min 0.13
_refine_diff_density_max 1.268
_refine_diff_density_min -1.169
_refine_diff_density_rms 0.162
_refine_ls_abs_structure_details 'Flack H D (1983), Acta Cryst. A39, 876-881'
_refine_ls_abs_structure_Flack 0.43(5)
_refine_ls_extinction_method none
_refine_ls_goodness_of_fit_ref 1.139
_refine_ls_hydrogen_treatment constr
_refine_ls_matrix_type full
_refine_ls_number_parameters 212
_refine_ls_number_reflns 4175
_refine_ls_number_restraints 1
_refine_ls_restrained_S_all 1.139
_refine_ls_R_factor_all 0.0634
_refine_ls_R_factor_gt 0.0571
_refine_ls_shift/su_max 0.000
_refine_ls_shift/su_mean 0.000
_refine_ls_structure_factor_coef Fsqd
_refine_ls_weighting_details 'calc w=1/[\s^2^(Fo^2^)+(0.0850P)^2^+1.9185P] where P=(Fo^2^+2Fc^2^)/3'
_refine_ls_weighting_scheme calc
_refine_ls_wR_factor_gt 0.1423
_refine_ls_wR_factor_ref 0.1465
_reflns_number_gt 3790
_reflns_number_total 4175
_reflns_threshold_expression >2sigma(I)
_cod_data_source_file c4ra08140d2.cif
_cod_data_source_block polymorph-II
_cod_database_code 7217848

loop_
_symmetry_equiv_pos_as_xyz
'x, y, z'
'-x, -y, z+1/2'
'-x+1/2, y+1/2, z+1/2'
'x+1/2, -y+1/2, z'

loop_
_atom_site_label
_atom_site_type_symbol
_atom_site_fract_x
_atom_site_fract_y
_atom_site_fract_z
_atom_site_U_iso_or_equiv
_atom_site_adp_type
_atom_site_occupancy
_atom_site_symmetry_multiplicity
_atom_site_calc_flag
_atom_site_refinement_flags
Pd1 Pd 0.42763(4) 0.81665(3) 0.33966(8) 0.03136(15) Uani 1 1 d .
Fe1 Fe 0.81841(8) 0.96332(6) 0.52199(16) 0.0351(3) Uani 1 1 d .
Cl1 Cl 0.34206(16) 0.77505(16) 0.1003(3) 0.0579(6) Uani 1 1 d .
Cl2 Cl 0.28448(14) 0.82383(11) 0.5053(3) 0.0431(4) Uani 1 1 d .
S1 S 0.55961(14) 0.81023(10) 0.1672(3) 0.0352(4) Uani 1 1 d .
N1 N 0.5233(4) 0.8516(3) 0.5423(7) 0.0243(11) Uani 1 1 d .
C1 C 0.6846(5) 0.9188(4) 0.5789(10) 0.0341(16) Uani 1 1 d .
C2 C 0.7620(6) 0.8793(5) 0.6617(11) 0.0411(17) Uani 1 1 d .
H2 H 0.7768 0.8299 0.6435 0.049 Uiso 1 1 calc R
C3 C 0.8123(7) 0.9271(6) 0.7753(12) 0.052(2) Uani 1 1 d .
H3 H 0.8645 0.9146 0.8474 0.062 Uiso 1 1 calc R
C4 C 0.7696(8) 0.9974(6) 0.7606(12) 0.058(3) Uani 1 1 d .
H4 H 0.7894 1.0393 0.8209 0.069 Uiso 1 1 calc R
C5 C 0.6914(7) 0.9938(5) 0.6387(12) 0.048(2) Uani 1 1 d .
H5 H 0.6518 1.0327 0.6039 0.058 Uiso 1 1 calc R
C6 C 0.8346(7) 0.9803(6) 0.2549(15) 0.059(3) Uani 1 1 d .
H6 H 0.7872 0.9756 0.1683 0.070 Uiso 1 1 calc R
C7 C 0.8963(6) 0.9233(5) 0.3170(15) 0.058(3) Uani 1 1 d .
H7 H 0.8952 0.8743 0.2824 0.069 Uiso 1 1 calc R
C8 C 0.9586(7) 0.9546(6) 0.4391(16) 0.058(3) Uani 1 1 d .
H8 H 1.0085 0.9294 0.4958 0.069 Uiso 1 1 calc R
C9 C 0.9372(6) 1.0280(6) 0.4660(14) 0.056(2) Uani 1 1 d .
H9 H 0.9674 1.0601 0.5440 0.067 Uiso 1 1 calc R
C10 C 0.8570(7) 1.0446(5) 0.3461(18) 0.058(2) Uani 1 1 d .
H10 H 0.8265 1.0900 0.3328 0.070 Uiso 1 1 calc R
C11 C 0.6113(5) 0.8897(4) 0.4538(10) 0.0302(14) Uani 1 1 d .
H11 H 0.5851 0.9322 0.3905 0.036 Uiso 1 1 calc R
C12 C 0.6545(6) 0.8397(4) 0.3182(12) 0.0393(17) Uani 1 1 d .
H12A H 0.6835 0.7972 0.3747 0.047 Uiso 1 1 calc R
H12B H 0.7055 0.8654 0.2545 0.047 Uiso 1 1 calc R
C13 C 0.5862(7) 0.7138(5) 0.1410(16) 0.060(3) Uani 1 1 d .
H13A H 0.6475 0.7082 0.0813 0.089 Uiso 1 1 calc R
H13B H 0.5354 0.6910 0.0735 0.089 Uiso 1 1 calc R
H13C H 0.5900 0.6909 0.2542 0.089 Uiso 1 1 calc R
C14 C 0.5618(7) 0.7832(6) 0.6396(14) 0.053(2) Uani 1 1 d .
H14A H 0.6111 0.7599 0.5674 0.064 Uiso 1 1 calc R
H14B H 0.5932 0.7992 0.7471 0.064 Uiso 1 1 calc R
C15 C 0.4867(8) 0.7281(5) 0.6841(14) 0.058(2) Uani 1 1 d .
H15A H 0.4319 0.7521 0.7376 0.087 Uiso 1 1 calc R
H15B H 0.5137 0.6928 0.7643 0.087 Uiso 1 1 calc R
H15C H 0.4659 0.7035 0.5793 0.087 Uiso 1 1 calc R
C16 C 0.4767(6) 0.9007(5) 0.6667(11) 0.047(2) Uani 1 1 d .
H16A H 0.5244 0.9151 0.7544 0.056 Uiso 1 1 calc R
H16B H 0.4250 0.8742 0.7262 0.056 Uiso 1 1 calc R
C17 C 0.4333(6) 0.9704(6) 0.5848(15) 0.060(3) Uani 1 1 d .
H17A H 0.4850 1.0040 0.5560 0.090 Uiso 1 1 calc R
H17B H 0.3897 0.9932 0.6668 0.090 Uiso 1 1 calc R
H17C H 0.3982 0.9577 0.4802 0.090 Uiso 1 1 calc R

loop_
_atom_site_aniso_label
_atom_site_aniso_U_11
_atom_site_aniso_U_22
_atom_site_aniso_U_33
_atom_site_aniso_U_23
_atom_site_aniso_U_13
_atom_site_aniso_U_12
Pd1 0.0230(2) 0.0364(2) 0.0347(3) -0.0008(3) -0.0015(3) -0.00186(19)
Fe1 0.0235(5) 0.0376(5) 0.0442(6) -0.0094(5) 0.0023(5) -0.0061(4)
Cl1 0.0342(10) 0.0944(18) 0.0452(11) -0.0154(11) -0.0088(10) -0.0077(11)
Cl2 0.0255(8) 0.0528(10) 0.0510(11) -0.0038(9) 0.0044(10) -0.0039(7)
S1 0.0242(8) 0.0472(10) 0.0341(9) -0.0045(8) 0.0037(8) -0.0044(7)
N1 0.017(2) 0.033(3) 0.022(3) 0.005(2) -0.002(2) 0.001(2)
C1 0.027(4) 0.041(4) 0.034(4) -0.009(3) 0.010(3) -0.005(3)
C2 0.032(4) 0.051(4) 0.039(4) -0.004(4) -0.001(4) 0.003(3)
C3 0.039(5) 0.075(6) 0.042(4) -0.013(4) -0.013(4) -0.012(4)
C4 0.060(6) 0.064(6) 0.050(5) -0.035(5) 0.016(5) -0.023(5)
C5 0.048(5) 0.051(5) 0.046(5) -0.020(4) 0.002(4) -0.002(4)
C6 0.030(4) 0.084(7) 0.062(6) 0.001(5) 0.010(4) -0.013(5)
C7 0.036(4) 0.065(5) 0.071(7) -0.024(6) 0.028(5) -0.014(4)
C8 0.026(4) 0.063(6) 0.084(7) -0.007(5) 0.018(5) 0.001(4)
C9 0.038(5) 0.067(6) 0.063(6) 0.008(5) -0.001(4) -0.027(4)
C10 0.045(5) 0.054(4) 0.075(6) 0.009(6) -0.002(6) -0.004(4)
C11 0.024(3) 0.029(3) 0.038(4) 0.002(3) 0.002(3) 0.000(3)
C12 0.036(4) 0.044(3) 0.038(4) -0.017(4) 0.002(4) -0.002(3)
C13 0.044(5) 0.051(5) 0.084(8) -0.027(5) 0.008(5) -0.001(4)
C14 0.042(5) 0.062(5) 0.057(6) 0.021(5) -0.004(4) -0.004(4)
C15 0.070(6) 0.052(5) 0.052(5) 0.014(5) -0.026(5) -0.004(4)
C16 0.032(4) 0.070(5) 0.037(4) -0.016(4) 0.000(4) -0.006(4)
C17 0.038(5) 0.067(6) 0.074(6) -0.044(5) 0.004(4) 0.011(4)

loop_
_atom_type_symbol
_atom_type_description
_atom_type_scat_dispersion_real
_atom_type_scat_dispersion_imag
_atom_type_scat_source
C C 0.0033 0.0016 'International Tables Vol C Tables 4.2.6.8 and 6.1.1.4'
H H 0.0000 0.0000 'International Tables Vol C Tables 4.2.6.8 and 6.1.1.4'
N N 0.0061 0.0033 'International Tables Vol C Tables 4.2.6.8 and 6.1.1.4'
S S 0.1246 0.1234 'International Tables Vol C Tables 4.2.6.8 and 6.1.1.4'
Cl Cl 0.1484 0.1585 'International Tables Vol C Tables 4.2.6.8 and 6.1.1.4'
Fe Fe 0.3463 0.8444 'International Tables Vol C Tables 4.2.6.8 and 6.1.1.4'
Pd Pd -0.9988 1.0072 'International Tables Vol C Tables 4.2.6.8 and 6.1.1.4'

loop_
_geom_angle_atom_site_label_1
_geom_angle_atom_site_label_2
_geom_angle_atom_site_label_3
_geom_angle
N1 Pd1 S1 86.84(16)
N1 Pd1 Cl1 172.57(16)
S1 Pd1 Cl1 85.87(8)
N1 Pd1 Cl2 96.17(15)
S1 Pd1 Cl2 176.76(9)
Cl1 Pd1 Cl2 91.15(8)
C2 Fe1 C7 109.7(4)
C2 Fe1 C8 117.9(4)
C7 Fe1 C8 39.9(4)
C2 Fe1 C5 69.4(4)
C7 Fe1 C5 152.4(4)
C8 Fe1 C5 165.7(4)
C2 Fe1 C4 68.4(4)
C7 Fe1 C4 166.2(5)
C8 Fe1 C4 127.9(4)
C5 Fe1 C4 40.9(4)
C2 Fe1 C3 40.6(3)
C7 Fe1 C3 129.4(4)
C8 Fe1 C3 108.0(4)
C5 Fe1 C3 68.8(4)
C4 Fe1 C3 40.5(4)
C2 Fe1 C9 148.0(4)
C7 Fe1 C9 68.2(4)
C8 Fe1 C9 39.6(4)
C5 Fe1 C9 127.8(4)
C4 Fe1 C9 105.8(4)
C3 Fe1 C9 114.4(4)
C2 Fe1 C1 41.1(3)
C7 Fe1 C1 119.5(3)
C8 Fe1 C1 151.8(4)
C5 Fe1 C1 41.4(3)
C4 Fe1 C1 68.7(3)
C3 Fe1 C1 68.6(3)
C9 Fe1 C1 168.2(4)
C2 Fe1 C10 169.6(4)
C7 Fe1 C10 67.7(4)
C8 Fe1 C10 67.1(4)
C5 Fe1 C10 108.0(4)
C4 Fe1 C10 116.6(5)
C3 Fe1 C10 148.8(4)
C9 Fe1 C10 41.5(4)
C1 Fe1 C10 130.5(4)
C2 Fe1 C6 132.3(4)
C7 Fe1 C6 40.5(4)
C8 Fe1 C6 66.7(4)
C5 Fe1 C6 118.8(4)
C4 Fe1 C6 150.3(5)
C3 Fe1 C6 169.2(4)
C9 Fe1 C6 68.0(4)
C1 Fe1 C6 111.3(4)
C10 Fe1 C6 39.4(4)
C13 S1 C12 102.3(4)
C13 S1 Pd1 106.2(4)
C12 S1 Pd1 101.0(3)
C16 N1 C14 109.4(7)
C16 N1 C11 110.7(6)
C14 N1 C11 107.8(5)
C16 N1 Pd1 112.9(4)
C14 N1 Pd1 108.7(5)
C11 N1 Pd1 107.3(4)
C2 C1 C5 106.8(7)
C2 C1 C11 127.4(7)
C5 C1 C11 125.8(7)
C2 C1 Fe1 68.2(4)
C5 C1 Fe1 68.6(5)
C11 C1 Fe1 127.6(5)
C3 C2 C1 108.9(7)
C3 C2 Fe1 70.7(5)
C1 C2 Fe1 70.7(4)
C3 C2 H2 125.5
C1 C2 H2 125.5
Fe1 C2 H2 124.7
C4 C3 C2 108.0(8)
C4 C3 Fe1 69.5(6)
C2 C3 Fe1 68.7(5)
C4 C3 H3 126.0
C2 C3 H3 126.0
Fe1 C3 H3 127.3
C3 C4 C5 108.9(8)
C3 C4 Fe1 70.1(5)
C5 C4 Fe1 69.4(5)
C3 C4 H4 125.6
C5 C4 H4 125.6
Fe1 C4 H4 126.5
C4 C5 C1 107.4(8)
C4 C5 Fe1 69.7(5)
C1 C5 Fe1 70.0(5)
C4 C5 H5 126.3
C1 C5 H5 126.3
Fe1 C5 H5 125.6
C10 C6 C7 108.3(9)
C10 C6 Fe1 70.0(7)
C7 C6 Fe1 68.1(6)
C10 C6 H6 125.8
C7 C6 H6 125.8
Fe1 C6 H6 127.6
C8 C7 C6 106.9(9)
C8 C7 Fe1 70.0(6)
C6 C7 Fe1 71.4(6)
C8 C7 H7 126.5
C6 C7 H7 126.5
Fe1 C7 H7 123.7
C9 C8 C7 111.5(10)
C9 C8 Fe1 71.2(5)
C7 C8 Fe1 70.1(5)
C9 C8 H8 124.2
C7 C8 H8 124.2
Fe1 C8 H8 126.1
C8 C9 C10 105.4(9)
C8 C9 Fe1 69.2(5)
C10 C9 Fe1 69.7(5)
C8 C9 H9 127.3
C10 C9 H9 127.3
Fe1 C9 H9 125.4
C6 C10 C9 107.7(9)
C6 C10 Fe1 70.5(6)
C9 C10 Fe1 68.8(6)
C6 C10 H10 126.1
C9 C10 H10 126.1
Fe1 C10 H10 126.1
C1 C11 C12 113.2(6)
C1 C11 N1 114.0(6)
C12 C11 N1 109.8(6)
C1 C11 H11 106.5
C12 C11 H11 106.5
N1 C11 H11 106.5
C11 C12 S1 109.5(5)
C11 C12 H12A 109.8
S1 C12 H12A 109.8
C11 C12 H12B 109.8
S1 C12 H12B 109.8
H12A C12 H12B 108.2
S1 C13 H13A 109.5
S1 C13 H13B 109.5
H13A C13 H13B 109.5
S1 C13 H13C 109.5
H13A C13 H13C 109.5
H13B C13 H13C 109.5
C15 C14 N1 114.9(7)
C15 C14 H14A 108.5
N1 C14 H14A 108.5
C15 C14 H14B 108.5
N1 C14 H14B 108.5
H14A C14 H14B 107.5
C14 C15 H15A 109.5
C14 C15 H15B 109.5
H15A C15 H15B 109.5
C14 C15 H15C 109.5
H15A C15 H15C 109.5
H15B C15 H15C 109.5
N1 C16 C17 114.4(7)
N1 C16 H16A 108.7
C17 C16 H16A 108.7
N1 C16 H16B 108.7
C17 C16 H16B 108.7
H16A C16 H16B 107.6
C16 C17 H17A 109.5
C16 C17 H17B 109.5
H17A C17 H17B 109.5
C16 C17 H17C 109.5
H17A C17 H17C 109.5
H17B C17 H17C 109.5

loop_
_geom_bond_atom_site_label_1
_geom_bond_atom_site_label_2
_geom_bond_distance
Pd1 N1 2.124(5)
Pd1 S1 2.239(2)
Pd1 Cl1 2.298(2)
Pd1 Cl2 2.337(2)
Fe1 C2 2.017(8)
Fe1 C7 2.028(9)
Fe1 C8 2.028(9)
Fe1 C5 2.032(9)
Fe1 C4 2.036(9)
Fe1 C3 2.043(10)
Fe1 C9 2.053(8)
Fe1 C1 2.051(7)
Fe1 C10 2.066(11)
Fe1 C6 2.072(11)
S1 C13 1.802(10)
S1 C12 1.818(8)
N1 C16 1.451(10)
N1 C14 1.541(11)
N1 C11 1.545(9)
C1 C2 1.429(11)
C1 C5 1.442(11)
C1 C11 1.483(11)
C2 C3 1.408(12)
C2 H2 0.9300
C3 C4 1.410(15)
C3 H3 0.9300
C4 C5 1.420(14)
C4 H4 0.9300
C5 H5 0.9300
C6 C10 1.395(15)
C6 C7 1.420(15)
C6 H6 0.9300
C7 C8 1.385(15)
C7 H7 0.9300
C8 C9 1.382(14)
C8 H8 0.9300
C9 C10 1.461(15)
C9 H9 0.9300
C10 H10 0.9300
C11 C12 1.498(10)
C11 H11 0.9800
C12 H12A 0.9700
C12 H12B 0.9700
C13 H13A 0.9600
C13 H13B 0.9600
C13 H13C 0.9600
C14 C15 1.475(13)
C14 H14A 0.9700
C14 H14B 0.9700
C15 H15A 0.9600
C15 H15B 0.9600
C15 H15C 0.9600
C16 C17 1.533(14)
C16 H16A 0.9700
C16 H16B 0.9700
C17 H17A 0.9600
C17 H17B 0.9600
C17 H17C 0.9600

loop_
_geom_torsion_atom_site_label_1
_geom_torsion_atom_site_label_2
_geom_torsion_atom_site_label_3
_geom_torsion_atom_site_label_4
_geom_torsion
N1 Pd1 S1 C13 105.9(4)
Cl1 Pd1 S1 C13 -72.7(4)
N1 Pd1 S1 C12 -0.5(3)
Cl1 Pd1 S1 C12 -179.0(3)
S1 Pd1 N1 C16 149.5(5)
Cl2 Pd1 N1 C16 -29.3(5)
S1 Pd1 N1 C14 -88.9(5)
Cl2 Pd1 N1 C14 92.3(5)
S1 Pd1 N1 C11 27.3(4)
Cl2 Pd1 N1 C11 -151.5(4)
C7 Fe1 C1 C2 86.6(6)
C5 Fe1 C1 C2 -119.4(7)
C4 Fe1 C1 C2 -81.2(5)
C3 Fe1 C1 C2 -37.6(5)
C9 Fe1 C1 C2 -145.1(18)
C10 Fe1 C1 C2 171.5(6)
C6 Fe1 C1 C2 130.8(5)
C2 Fe1 C1 C5 119.4(7)
C7 Fe1 C1 C5 -154.0(6)
C8 Fe1 C1 C5 170.1(9)
C4 Fe1 C1 C5 38.2(6)
C3 Fe1 C1 C5 81.8(6)
C9 Fe1 C1 C5 -26(2)
C10 Fe1 C1 C5 -69.2(7)
C6 Fe1 C1 C5 -109.9(6)
C2 Fe1 C1 C11 -121.2(8)
C7 Fe1 C1 C11 -34.6(8)
C5 Fe1 C1 C11 119.5(9)
C4 Fe1 C1 C11 157.7(8)
C3 Fe1 C1 C11 -158.8(8)
C9 Fe1 C1 C11 93.7(19)
C10 Fe1 C1 C11 50.3(9)
C6 Fe1 C1 C11 9.6(8)
C5 C1 C2 C3 2.7(9)
C11 C1 C2 C3 -178.0(7)
Fe1 C1 C2 C3 60.6(6)
C5 C1 C2 Fe1 -57.9(6)
C11 C1 C2 Fe1 121.4(7)
C7 Fe1 C2 C3 128.2(6)
C8 Fe1 C2 C3 85.3(6)
C5 Fe1 C2 C3 -81.1(6)
C4 Fe1 C2 C3 -37.2(6)
C1 Fe1 C2 C3 -119.1(7)
C10 Fe1 C2 C3 -158(2)
C6 Fe1 C2 C3 168.2(6)
C7 Fe1 C2 C1 -112.6(5)
C8 Fe1 C2 C1 -155.6(5)
C5 Fe1 C2 C1 38.0(4)
C4 Fe1 C2 C1 81.9(5)
C3 Fe1 C2 C1 119.1(7)
C10 Fe1 C2 C1 -39(2)
C6 Fe1 C2 C1 -72.7(6)
C1 C2 C3 C4 -2.1(10)
Fe1 C2 C3 C4 58.6(7)
C1 C2 C3 Fe1 -60.6(6)
C2 Fe1 C3 C4 -119.9(7)
C7 Fe1 C3 C4 166.9(6)
C8 Fe1 C3 C4 127.9(6)
C5 Fe1 C3 C4 -37.3(5)
C9 Fe1 C3 C4 85.8(6)
C1 Fe1 C3 C4 -81.9(5)
C10 Fe1 C3 C4 52.6(9)
C6 Fe1 C3 C4 -173.4(18)
C7 Fe1 C3 C2 -73.2(6)
C8 Fe1 C3 C2 -112.2(5)
C5 Fe1 C3 C2 82.6(5)
C4 Fe1 C3 C2 119.9(7)
C9 Fe1 C3 C2 -154.3(6)
C1 Fe1 C3 C2 38.1(5)
C10 Fe1 C3 C2 172.5(6)
C6 Fe1 C3 C2 -53(2)
C2 C3 C4 C5 0.6(11)
Fe1 C3 C4 C5 58.7(7)
C2 C3 C4 Fe1 -58.1(6)
C2 Fe1 C4 C3 37.3(5)
C7 Fe1 C4 C3 -47.5(19)
C8 Fe1 C4 C3 -72.0(7)
C5 Fe1 C4 C3 120.3(8)
C9 Fe1 C4 C3 -109.4(6)
C1 Fe1 C4 C3 81.6(5)
C10 Fe1 C4 C3 -152.6(5)
C6 Fe1 C4 C3 177.5(7)
C2 Fe1 C4 C5 -83.0(6)
C7 Fe1 C4 C5 -167.7(15)
C8 Fe1 C4 C5 167.8(6)
C3 Fe1 C4 C5 -120.3(8)
C9 Fe1 C4 C5 130.4(6)
C1 Fe1 C4 C5 -38.7(5)
C10 Fe1 C4 C5 87.1(6)
C6 Fe1 C4 C5 57.2(10)
C3 C4 C5 C1 1.0(10)
Fe1 C4 C5 C1 60.2(6)
C3 C4 C5 Fe1 -59.1(7)
C2 C1 C5 C4 -2.3(9)
C11 C1 C5 C4 178.4(7)
Fe1 C1 C5 C4 -60.0(6)
C2 C1 C5 Fe1 57.7(5)
C11 C1 C5 Fe1 -121.7(7)
C2 Fe1 C5 C4 80.5(6)
C8 Fe1 C5 C4 -43(2)
C3 Fe1 C5 C4 36.9(6)
C9 Fe1 C5 C4 -68.2(7)
C1 Fe1 C5 C4 118.3(8)
C10 Fe1 C5 C4 -110.1(7)
C6 Fe1 C5 C4 -151.6(6)
C2 Fe1 C5 C1 -37.8(5)
C8 Fe1 C5 C1 -160.9(17)
C4 Fe1 C5 C1 -118.3(8)
C3 Fe1 C5 C1 -81.3(5)
C9 Fe1 C5 C1 173.6(5)
C10 Fe1 C5 C1 131.6(6)
C6 Fe1 C5 C1 90.1(6)
C2 Fe1 C6 C10 170.9(5)
C7 Fe1 C6 C10 -120.4(8)
C8 Fe1 C6 C10 -81.8(6)
C5 Fe1 C6 C10 83.4(6)
C4 Fe1 C6 C10 44.6(10)
C3 Fe1 C6 C10 -144.1(18)
C9 Fe1 C6 C10 -38.8(6)
C1 Fe1 C6 C10 128.6(5)
C2 Fe1 C6 C7 -68.6(7)
C8 Fe1 C6 C7 38.7(5)
C5 Fe1 C6 C7 -156.1(5)
C4 Fe1 C6 C7 165.0(7)
C3 Fe1 C6 C7 -24(2)
C9 Fe1 C6 C7 81.7(6)
C1 Fe1 C6 C7 -110.9(5)
C10 Fe1 C6 C7 120.4(8)
C10 C6 C7 C8 -2.8(11)
Fe1 C6 C7 C8 -61.4(7)
C10 C6 C7 Fe1 58.6(7)
C2 Fe1 C7 C8 -110.3(6)
C4 Fe1 C7 C8 -31(2)
C3 Fe1 C7 C8 -68.9(7)
C9 Fe1 C7 C8 35.4(6)
C1 Fe1 C7 C8 -154.5(6)
C10 Fe1 C7 C8 80.4(7)
C6 Fe1 C7 C8 116.7(8)
C2 Fe1 C7 C6 133.0(6)
C8 Fe1 C7 C6 -116.7(8)
C4 Fe1 C7 C6 -147.4(16)
C3 Fe1 C7 C6 174.4(6)
C9 Fe1 C7 C6 -81.2(6)
C1 Fe1 C7 C6 88.8(6)
C10 Fe1 C7 C6 -36.2(6)
C6 C7 C8 C9 3.1(12)
Fe1 C7 C8 C9 -59.2(7)
C6 C7 C8 Fe1 62.3(7)
C2 Fe1 C8 C9 -149.9(6)
C7 Fe1 C8 C9 122.4(10)
C5 Fe1 C8 C9 -32(2)
C4 Fe1 C8 C9 -66.5(8)
C3 Fe1 C8 C9 -106.9(7)
C10 Fe1 C8 C9 40.2(7)
C6 Fe1 C8 C9 83.2(7)
C2 Fe1 C8 C7 87.8(7)
C5 Fe1 C8 C7 -154.7(17)
C4 Fe1 C8 C7 171.2(7)
C3 Fe1 C8 C7 130.7(6)
C9 Fe1 C8 C7 -122.4(10)
C10 Fe1 C8 C7 -82.2(7)
C6 Fe1 C8 C7 -39.2(6)
C7 C8 C9 C10 -2.1(12)
Fe1 C8 C9 C10 -60.7(7)
C7 C8 C9 Fe1 58.6(7)
C7 Fe1 C9 C8 -35.7(7)
C5 Fe1 C9 C8 170.4(7)
C4 Fe1 C9 C8 131.2(7)
C3 Fe1 C9 C8 89.0(8)
C1 Fe1 C9 C8 -168.3(16)
C10 Fe1 C9 C8 -116.3(10)
C6 Fe1 C9 C8 -79.5(7)
C7 Fe1 C9 C10 80.6(7)
C8 Fe1 C9 C10 116.3(10)
C5 Fe1 C9 C10 -73.3(8)
C4 Fe1 C9 C10 -112.4(7)
C3 Fe1 C9 C10 -154.7(6)
C1 Fe1 C9 C10 -52(2)
C6 Fe1 C9 C10 36.8(6)
C7 C6 C10 C9 1.5(12)
Fe1 C6 C10 C9 58.9(7)
C7 C6 C10 Fe1 -57.4(7)
C8 C9 C10 C6 0.3(12)
Fe1 C9 C10 C6 -60.0(7)
C8 C9 C10 Fe1 60.4(7)
C2 Fe1 C10 C6 -40(2)
C7 Fe1 C10 C6 37.2(6)
C8 Fe1 C10 C6 80.6(6)
C5 Fe1 C10 C6 -113.7(6)
C4 Fe1 C10 C6 -157.1(6)
C3 Fe1 C10 C6 167.7(7)
C9 Fe1 C10 C6 118.9(9)
C1 Fe1 C10 C6 -73.3(7)
C2 Fe1 C10 C9 -159.3(19)
C7 Fe1 C10 C9 -81.7(7)
C8 Fe1 C10 C9 -38.3(6)
C5 Fe1 C10 C9 127.3(6)
C4 Fe1 C10 C9 83.9(7)
C3 Fe1 C10 C9 48.7(10)
C1 Fe1 C10 C9 167.8(6)
C6 Fe1 C10 C9 -118.9(9)
C2 C1 C11 C12 -43.2(10)
C5 C1 C11 C12 136.0(8)
Fe1 C1 C11 C12 46.7(9)
C2 C1 C11 N1 83.2(9)
C5 C1 C11 N1 -97.6(9)
Fe1 C1 C11 N1 173.1(5)
C16 N1 C11 C1 55.3(8)
C14 N1 C11 C1 -64.3(8)
Pd1 N1 C11 C1 178.8(5)
C16 N1 C11 C12 -176.6(6)
C14 N1 C11 C12 63.8(8)
Pd1 N1 C11 C12 -53.0(6)
C1 C11 C12 S1 -177.8(5)
N1 C11 C12 S1 53.7(7)
C13 S1 C12 C11 -137.2(6)
Pd1 S1 C12 C11 -27.7(6)
C16 N1 C14 C15 78.0(10)
C11 N1 C14 C15 -161.6(8)
Pd1 N1 C14 C15 -45.6(10)
C14 N1 C16 C17 -178.8(7)
C11 N1 C16 C17 62.6(8)
Pd1 N1 C16 C17 -57.6(8)
